data_4332505
loop_
_publ_author_name
'Chandrasekaran, P.'
'Mague, Joel T.'
'Balakrishna, Maravanji S.'

_publ_section_title
;
 Copper(I) Coordination Polymers [{Cu(\m-X)}2{RP(\m-NtBu)}2]n(R =
 OC6H4OMe-o; X = Cl, Br, and I) and Their Reversible Conversion into
 Mononuclear Complexes [CuX{(RP(\m-NtBu))2}2]:&#x00A0; Synthesis and
 Structural Characterization
;
_journal_issue 17
_journal_name_full 'Inorganic Chemistry'
_journal_page_first 6678
_journal_page_last 6683
_journal_paper_doi 10.1021/ic060464j
_journal_volume 45
_journal_year 2006
_chemical_formula_sum 'C26 H44 Cl2 Cu2 N2 O6 P2 S2'
_chemical_formula_weight 804.67
_chemical_name_systematic
; 
 catena-[\m-dichloro-\m-(1,3-di-tert-butyl-2,4-
bis(2-methoxyphenoxy)-[1,3,2,4]-diazadiphosphetidine)
(dimethysulfoxide)dicopper(I)] dimethylsulfoxide
 solvate 
;
_space_group_IT_number 2
_symmetry_cell_setting triclinic
_symmetry_space_group_name_Hall '-P 1'
_symmetry_space_group_name_H-M 'P -1'
_atom_sites_solution_hydrogens geom
_atom_sites_solution_primary direct
_atom_sites_solution_secondary difmap
_audit_creation_method SHELXL-97
_cell_angle_alpha 68.301(1)
_cell_angle_beta 85.140(1)
_cell_angle_gamma 77.526(1)
_cell_formula_units_Z 2
_cell_length_a 10.3726(8)
_cell_length_b 12.273(1)
_cell_length_c 15.498(1)
_cell_measurement_reflns_used 5931
_cell_measurement_temperature 293(2)
_cell_measurement_theta_max 28.28
_cell_measurement_theta_min 2.43
_cell_volume 1789.8(2)
_computing_cell_refinement 'Bruker SMART (Bruker-AXS, 2000)'
_computing_data_collection 'Bruker SMART (Bruker-AXS, 2000)'
_computing_data_reduction 'Bruker SAINT+ (Bruker-AXS, 2004)'
_computing_molecular_graphics 'Bruker SHELXTL (Bruker-AXS, 2000a)'
_computing_publication_material 'Bruker SHELXTL (Bruker-AXS, 2000a)'
_computing_structure_refinement 'SHELXL-97 (Sheldrick, 1997)'
_computing_structure_solution 'XM (Bruker-AXS, 2000a)'
_diffrn_ambient_temperature 293(2)
_diffrn_measured_fraction_theta_full 0.967
_diffrn_measured_fraction_theta_max 0.967
_diffrn_measurement_device_type 'Bruker-AXS Smart APEX CCD area detector'
_diffrn_measurement_method 'phi and omega scans'
_diffrn_radiation_monochromator graphite
_diffrn_radiation_source 'fine-focus sealed tube'
_diffrn_radiation_type MoK\a
_diffrn_radiation_wavelength 0.71073
_diffrn_reflns_av_R_equivalents 0.0171
_diffrn_reflns_av_sigmaI/netI 0.0267
_diffrn_reflns_limit_h_max 13
_diffrn_reflns_limit_h_min -13
_diffrn_reflns_limit_k_max 16
_diffrn_reflns_limit_k_min -16
_diffrn_reflns_limit_l_max 20
_diffrn_reflns_limit_l_min -20
_diffrn_reflns_number 15924
_diffrn_reflns_theta_full 27.75
_diffrn_reflns_theta_max 27.75
_diffrn_reflns_theta_min 1.41
_exptl_absorpt_coefficient_mu 1.582
_exptl_absorpt_correction_T_max 0.8292
_exptl_absorpt_correction_T_min 0.6892
_exptl_absorpt_correction_type multi-scan
_exptl_absorpt_process_details 'SADABS (Sheldrick, 2002)'
_exptl_crystal_colour Colorless
_exptl_crystal_density_diffrn 1.493
_exptl_crystal_density_method 'not measured'
_exptl_crystal_description Column
_exptl_crystal_F_000 832
_exptl_crystal_size_max 0.26
_exptl_crystal_size_mid 0.14
_exptl_crystal_size_min 0.12
_refine_diff_density_max 1.814
_refine_diff_density_min -0.371
_refine_diff_density_rms 0.077
_refine_ls_extinction_method none
_refine_ls_goodness_of_fit_ref 1.051
_refine_ls_hydrogen_treatment constr
_refine_ls_matrix_type full
_refine_ls_number_parameters 391
_refine_ls_number_reflns 8159
_refine_ls_number_restraints 0
_refine_ls_restrained_S_all 1.051
_refine_ls_R_factor_all 0.0339
_refine_ls_R_factor_gt 0.0307
_refine_ls_shift/su_max 0.001
_refine_ls_shift/su_mean 0.000
_refine_ls_structure_factor_coef Fsqd
_refine_ls_weighting_details 'calc w=1/[\s^2^(Fo^2^)+(0.0464P)^2^+1.0935P] where P=(Fo^2^+2Fc^2^)/3'
_refine_ls_weighting_scheme calc
_refine_ls_wR_factor_gt 0.0818
_refine_ls_wR_factor_ref 0.0840
_reflns_number_gt 7406
_reflns_number_total 8159
_reflns_threshold_expression >2sigma(I)
_cod_data_source_file ic060464jsup2.cif
_cod_data_source_block msb191
_cod_depositor_comments
;
The following automatic conversions were performed:

'_symmetry_cell_setting' value 'Triclinic' changed to 'triclinic'
according to /home/saulius/struct/CIF-dictionaries/cif_core.dic
dictionary named 'cif_core.dic' version 2.4.2 from 2011-04-26.

Automatic conversion script
Id: cif_fix_values 1891 2012-01-12 08:04:46Z andrius 
;
_cod_original_cell_volume 1789.9(2)
_cod_original_sg_symbol_H-M P-1
_cod_database_code 4332505

loop_
_symmetry_equiv_pos_as_xyz
'x, y, z'
'-x, -y, -z'

loop_
_atom_site_label
_atom_site_type_symbol
_atom_site_fract_x
_atom_site_fract_y
_atom_site_fract_z
_atom_site_U_iso_or_equiv
_atom_site_adp_type
_atom_site_occupancy
_atom_site_symmetry_multiplicity
_atom_site_calc_flag
_atom_site_refinement_flags
Cu1 Cu 0.04441(2) 0.11500(2) 0.461429(16) 0.01840(7) Uani 1 1 d .
Cu2 Cu 0.02729(2) 0.40660(2) 0.105632(15) 0.01477(7) Uani 1 1 d .
Cl1 Cl -0.15618(5) 0.07249(4) 0.45239(4) 0.02887(12) Uani 1 1 d .
Cl2 Cl -0.15591(4) 0.55643(4) 0.03281(3) 0.01647(9) Uani 1 1 d .
S1 S -0.05052(5) 0.23829(4) 0.10873(3) 0.01883(10) Uani 1 1 d .
P1 P 0.11532(4) 0.27814(4) 0.39676(3) 0.01200(10) Uani 1 1 d .
P2 P 0.11477(4) 0.41204(4) 0.22747(3) 0.01148(9) Uani 1 1 d .
O1 O 0.17375(13) 0.32164(11) 0.47045(9) 0.0156(3) Uani 1 1 d .
O2 O 0.01293(15) 0.19821(13) 0.60057(10) 0.0246(3) Uani 1 1 d .
O3 O 0.17992(12) 0.52959(11) 0.19174(9) 0.0149(3) Uani 1 1 d .
O4 O 0.38690(13) 0.58066(13) 0.09235(9) 0.0199(3) Uani 1 1 d .
O5 O 0.03277(16) 0.11672(13) 0.14876(11) 0.0280(3) Uani 1 1 d .
N1 N 0.21934(15) 0.29794(13) 0.30394(10) 0.0133(3) Uani 1 1 d .
N2 N 0.02615(14) 0.40834(13) 0.32550(10) 0.0119(3) Uani 1 1 d .
C1 C 0.33210(18) 0.21005(17) 0.28650(13) 0.0161(4) Uani 1 1 d .
C2 C 0.3976(3) 0.2721(2) 0.19611(18) 0.0376(6) Uani 1 1 d .
H2A H 0.3346 0.3019 0.1467 0.056 Uiso 1 1 calc R
H2B H 0.4700 0.2163 0.1836 0.056 Uiso 1 1 calc R
H2C H 0.4298 0.3375 0.2005 0.056 Uiso 1 1 calc R
C3 C 0.2816(2) 0.1049(2) 0.27992(19) 0.0317(5) Uani 1 1 d .
H3A H 0.2427 0.0638 0.3382 0.048 Uiso 1 1 calc R
H3B H 0.3540 0.0506 0.2656 0.048 Uiso 1 1 calc R
H3C H 0.2166 0.1344 0.2319 0.048 Uiso 1 1 calc R
C4 C 0.4283(2) 0.1647(2) 0.36702(18) 0.0351(6) Uani 1 1 d .
H4A H 0.4594 0.2308 0.3712 0.053 Uiso 1 1 calc R
H4B H 0.5018 0.1081 0.3568 0.053 Uiso 1 1 calc R
H4C H 0.3843 0.1267 0.4238 0.053 Uiso 1 1 calc R
C5 C -0.11363(17) 0.46644(16) 0.33281(12) 0.0141(3) Uani 1 1 d .
C6 C -0.20662(19) 0.40275(18) 0.30627(15) 0.0201(4) Uani 1 1 d .
H6A H -0.1926 0.4110 0.2423 0.030 Uiso 1 1 calc R
H6B H -0.2965 0.4379 0.3151 0.030 Uiso 1 1 calc R
H6C H -0.1891 0.3194 0.3448 0.030 Uiso 1 1 calc R
C7 C -0.13115(19) 0.59703(16) 0.26660(13) 0.0177(4) Uani 1 1 d .
H7A H -0.0682 0.6344 0.2814 0.027 Uiso 1 1 calc R
H7B H -0.2189 0.6387 0.2730 0.027 Uiso 1 1 calc R
H7C H -0.1172 0.5999 0.2038 0.027 Uiso 1 1 calc R
C8 C -0.1395(2) 0.46131(19) 0.43238(13) 0.0230(4) Uani 1 1 d .
H8A H -0.1265 0.3793 0.4738 0.035 Uiso 1 1 calc R
H8B H -0.2287 0.5007 0.4380 0.035 Uiso 1 1 calc R
H8C H -0.0796 0.5007 0.4481 0.035 Uiso 1 1 calc R
C9 C 0.2243(2) 0.23962(17) 0.55626(13) 0.0182(4) Uani 1 1 d .
C10 C 0.3560(2) 0.22742(18) 0.57353(15) 0.0236(4) Uani 1 1 d .
H10 H 0.4093 0.2701 0.5279 0.028 Uiso 1 1 calc R
C11 C 0.4086(3) 0.1505(2) 0.65991(17) 0.0328(5) Uani 1 1 d .
H11 H 0.4973 0.1417 0.6722 0.039 Uiso 1 1 calc R
C12 C 0.3289(3) 0.0878(2) 0.72666(16) 0.0355(6) Uani 1 1 d .
H12 H 0.3647 0.0358 0.7838 0.043 Uiso 1 1 calc R
C13 C 0.1963(3) 0.10078(19) 0.71038(14) 0.0292(5) Uani 1 1 d .
H13 H 0.1433 0.0585 0.7565 0.035 Uiso 1 1 calc R
C14 C 0.1427(2) 0.17757(17) 0.62443(13) 0.0209(4) Uani 1 1 d .
C15 C -0.0740(3) 0.1366(2) 0.66952(17) 0.0362(6) Uani 1 1 d .
H15A H -0.0426 0.0518 0.6875 0.054 Uiso 1 1 calc R
H15B H -0.1612 0.1578 0.6443 0.054 Uiso 1 1 calc R
H15C H -0.0763 0.1590 0.7229 0.054 Uiso 1 1 calc R
C16 C 0.27513(18) 0.55750(16) 0.23396(13) 0.0152(3) Uani 1 1 d .
C17 C 0.2614(2) 0.56186(17) 0.32186(14) 0.0196(4) Uani 1 1 d .
H17 H 0.1867 0.5438 0.3574 0.024 Uiso 1 1 calc R
C18 C 0.3613(2) 0.59380(19) 0.35680(15) 0.0240(4) Uani 1 1 d .
H18 H 0.3538 0.5963 0.4163 0.029 Uiso 1 1 calc R
C19 C 0.4709(2) 0.62168(19) 0.30314(16) 0.0247(4) Uani 1 1 d .
H19 H 0.5372 0.6426 0.3270 0.030 Uiso 1 1 calc R
C20 C 0.48377(19) 0.61904(18) 0.21380(15) 0.0215(4) Uani 1 1 d .
H20 H 0.5579 0.6388 0.1781 0.026 Uiso 1 1 calc R
C21 C 0.38608(18) 0.58685(16) 0.17814(13) 0.0166(4) Uani 1 1 d .
C22 C 0.4890(2) 0.6250(2) 0.02981(15) 0.0259(4) Uani 1 1 d .
H22A H 0.4829 0.7080 0.0199 0.039 Uiso 1 1 calc R
H22B H 0.4792 0.6167 -0.0284 0.039 Uiso 1 1 calc R
H22C H 0.5735 0.5802 0.0559 0.039 Uiso 1 1 calc R
C23 C -0.2129(2) 0.2309(2) 0.15755(16) 0.0273(5) Uani 1 1 d .
H23A H -0.2494 0.1770 0.1395 0.041 Uiso 1 1 calc R
H23B H -0.2683 0.3091 0.1353 0.041 Uiso 1 1 calc R
H23C H -0.2079 0.2025 0.2240 0.041 Uiso 1 1 calc R
C24 C -0.0881(2) 0.2608(2) -0.00748(14) 0.0258(4) Uani 1 1 d .
H24A H -0.0093 0.2671 -0.0448 0.039 Uiso 1 1 calc R
H24B H -0.1530 0.3330 -0.0323 0.039 Uiso 1 1 calc R
H24C H -0.1221 0.1942 -0.0079 0.039 Uiso 1 1 calc R
S2 S 0.26153(6) -0.00755(5) 0.00226(4) 0.02914(12) Uani 1 1 d .
O6 O 0.3620(2) -0.07515(15) -0.04474(12) 0.0380(4) Uani 1 1 d .
C25 C 0.3063(3) 0.1330(2) -0.0231(2) 0.0438(7) Uani 1 1 d .
H25A H 0.3948 0.1203 -0.0023 0.066 Uiso 1 1 calc R
H25B H 0.2467 0.1779 0.0082 0.066 Uiso 1 1 calc R
H25C H 0.3016 0.1765 -0.0889 0.066 Uiso 1 1 calc R
C26 C 0.3023(3) -0.0701(3) 0.12205(17) 0.0439(7) Uani 1 1 d .
H26A H 0.2974 -0.1533 0.1461 0.066 Uiso 1 1 calc R
H26B H 0.2412 -0.0287 0.1552 0.066 Uiso 1 1 calc R
H26C H 0.3903 -0.0622 0.1296 0.066 Uiso 1 1 calc R

loop_
_atom_site_aniso_label
_atom_site_aniso_U_11
_atom_site_aniso_U_22
_atom_site_aniso_U_33
_atom_site_aniso_U_23
_atom_site_aniso_U_13
_atom_site_aniso_U_12
Cu1 0.02387(13) 0.01304(12) 0.01717(12) -0.00218(9) 0.00060(9) -0.00753(9)
Cu2 0.01632(12) 0.01612(12) 0.01177(11) -0.00428(9) -0.00064(8) -0.00416(9)
Cl1 0.0250(3) 0.0154(2) 0.0388(3) 0.0021(2) -0.0087(2) -0.00708(18)
Cl2 0.0142(2) 0.0193(2) 0.0139(2) -0.00469(16) 0.00049(15) -0.00171(16)
S1 0.0213(2) 0.0162(2) 0.0174(2) -0.00319(18) -0.00273(18) -0.00485(18)
P1 0.0142(2) 0.0108(2) 0.0100(2) -0.00241(16) 0.00033(16) -0.00301(16)
P2 0.0118(2) 0.0119(2) 0.0099(2) -0.00235(17) 0.00051(16) -0.00357(16)
O1 0.0216(7) 0.0126(6) 0.0116(6) -0.0023(5) -0.0039(5) -0.0034(5)
O2 0.0281(8) 0.0221(7) 0.0156(7) 0.0009(6) 0.0050(6) -0.0044(6)
O3 0.0147(6) 0.0151(6) 0.0128(6) -0.0002(5) -0.0014(5) -0.0071(5)
O4 0.0162(7) 0.0258(7) 0.0175(7) -0.0056(6) 0.0045(5) -0.0092(5)
O5 0.0327(8) 0.0182(7) 0.0269(8) -0.0027(6) -0.0068(6) 0.0005(6)
N1 0.0130(7) 0.0121(7) 0.0114(7) -0.0019(6) 0.0003(5) -0.0001(5)
N2 0.0126(7) 0.0109(7) 0.0101(7) -0.0020(5) 0.0004(5) -0.0018(5)
C1 0.0130(8) 0.0164(9) 0.0170(9) -0.0062(7) -0.0001(7) 0.0014(7)
C2 0.0344(13) 0.0296(12) 0.0343(13) -0.0042(10) 0.0158(10) 0.0039(10)
C3 0.0262(11) 0.0271(11) 0.0471(14) -0.0217(11) 0.0003(10) -0.0011(9)
C4 0.0251(11) 0.0439(14) 0.0373(13) -0.0233(11) -0.0113(10) 0.0107(10)
C5 0.0128(8) 0.0137(8) 0.0143(8) -0.0045(7) 0.0015(6) -0.0013(6)
C6 0.0144(9) 0.0182(9) 0.0273(10) -0.0067(8) -0.0010(7) -0.0046(7)
C7 0.0178(9) 0.0136(9) 0.0193(9) -0.0044(7) 0.0005(7) -0.0013(7)
C8 0.0227(10) 0.0268(10) 0.0145(9) -0.0061(8) 0.0031(7) 0.0019(8)
C9 0.0275(10) 0.0131(8) 0.0137(9) -0.0053(7) -0.0063(7) -0.0001(7)
C10 0.0293(11) 0.0164(9) 0.0274(11) -0.0109(8) -0.0095(8) -0.0002(8)
C11 0.0420(13) 0.0211(11) 0.0373(13) -0.0138(10) -0.0235(11) 0.0043(9)
C12 0.0647(17) 0.0158(10) 0.0226(11) -0.0061(9) -0.0212(11) 0.0055(10)
C13 0.0535(15) 0.0159(10) 0.0146(9) -0.0040(8) -0.0049(9) -0.0005(9)
C14 0.0337(11) 0.0140(9) 0.0137(9) -0.0051(7) -0.0017(8) -0.0011(8)
C15 0.0431(14) 0.0299(12) 0.0259(12) -0.0004(10) 0.0154(10) -0.0110(10)
C16 0.0131(8) 0.0123(8) 0.0188(9) -0.0027(7) -0.0030(7) -0.0036(6)
C17 0.0205(9) 0.0189(9) 0.0202(9) -0.0068(8) 0.0017(7) -0.0070(7)
C18 0.0273(11) 0.0259(11) 0.0242(10) -0.0134(9) -0.0015(8) -0.0082(8)
C19 0.0212(10) 0.0238(10) 0.0335(11) -0.0131(9) -0.0062(8) -0.0067(8)
C20 0.0143(9) 0.0208(10) 0.0291(10) -0.0074(8) 0.0005(8) -0.0060(7)
C21 0.0148(9) 0.0130(8) 0.0191(9) -0.0025(7) 0.0003(7) -0.0030(7)
C22 0.0220(10) 0.0265(11) 0.0285(11) -0.0088(9) 0.0112(8) -0.0095(8)
C23 0.0242(11) 0.0265(11) 0.0346(12) -0.0130(9) 0.0068(9) -0.0113(8)
C24 0.0349(12) 0.0261(11) 0.0166(9) -0.0025(8) -0.0076(8) -0.0131(9)
S2 0.0324(3) 0.0219(3) 0.0339(3) -0.0096(2) -0.0049(2) -0.0062(2)
O6 0.0597(12) 0.0242(8) 0.0294(9) -0.0119(7) -0.0004(8) -0.0026(8)
C25 0.0439(15) 0.0184(11) 0.0683(19) -0.0166(12) 0.0118(13) -0.0078(10)
C26 0.0535(17) 0.0411(15) 0.0274(12) -0.0124(11) -0.0007(11) 0.0106(12)

loop_
_atom_type_symbol
_atom_type_description
_atom_type_scat_dispersion_real
_atom_type_scat_dispersion_imag
_atom_type_scat_source
C C 0.0033 0.0016 'International Tables Vol C Tables 4.2.6.8 and 6.1.1.4'
H H 0.0000 0.0000 'International Tables Vol C Tables 4.2.6.8 and 6.1.1.4'
N N 0.0061 0.0033 'International Tables Vol C Tables 4.2.6.8 and 6.1.1.4'
O O 0.0106 0.0060 'International Tables Vol C Tables 4.2.6.8 and 6.1.1.4'
P P 0.1023 0.0942 'International Tables Vol C Tables 4.2.6.8 and 6.1.1.4'
S S 0.1246 0.1234 'International Tables Vol C Tables 4.2.6.8 and 6.1.1.4'
Cl Cl 0.1484 0.1585 'International Tables Vol C Tables 4.2.6.8 and 6.1.1.4'
Cu Cu 0.3201 1.2651 'International Tables Vol C Tables 4.2.6.8 and 6.1.1.4'

loop_
_geom_angle_atom_site_label_1
_geom_angle_atom_site_label_2
_geom_angle_atom_site_label_3
_geom_angle
_geom_angle_site_symmetry_1
_geom_angle_site_symmetry_3
P1 Cu1 Cl1 130.37(2) . .
P1 Cu1 Cl1 129.63(2) . 2_556
Cl1 Cu1 Cl1 99.725(19) . 2_556
P1 Cu1 Cu1 175.64(2) . 2_556
Cl1 Cu1 Cu1 50.080(14) . 2_556
Cl1 Cu1 Cu1 49.645(15) 2_556 2_556
P2 Cu2 S1 122.313(19) . .
P2 Cu2 Cl2 119.295(19) . .
S1 Cu2 Cl2 98.540(19) . .
P2 Cu2 Cl2 117.323(19) . 2_565
S1 Cu2 Cl2 100.204(18) . 2_565
Cl2 Cu2 Cl2 93.732(17) . 2_565
Cu1 Cl1 Cu1 80.274(19) . 2_556
Cu2 Cl2 Cu2 86.268(17) . 2_565
O5 S1 C24 107.21(10) . .
O5 S1 C23 107.36(10) . .
C24 S1 C23 98.18(11) . .
O5 S1 Cu2 119.97(7) . .
C24 S1 Cu2 107.82(7) . .
C23 S1 Cu2 113.90(8) . .
O1 P1 N2 101.61(7) . .
O1 P1 N1 107.93(7) . .
N2 P1 N1 82.69(7) . .
O1 P1 Cu1 113.34(5) . .
N2 P1 Cu1 125.09(6) . .
N1 P1 Cu1 121.34(6) . .
O1 P1 P2 116.89(5) . .
N2 P1 P2 41.87(5) . .
N1 P1 P2 41.81(5) . .
Cu1 P1 P2 129.74(2) . .
O3 P2 N1 108.60(7) . .
O3 P2 N2 108.50(7) . .
N1 P2 N2 82.51(7) . .
O3 P2 Cu2 106.66(5) . .
N1 P2 Cu2 126.02(6) . .
N2 P2 Cu2 122.23(6) . .
O3 P2 P1 122.11(5) . .
N1 P2 P1 41.88(5) . .
N2 P2 P1 41.63(5) . .
Cu2 P2 P1 131.16(2) . .
C9 O1 P1 121.25(12) . .
C14 O2 C15 117.46(17) . .
C16 O3 P2 129.32(11) . .
C21 O4 C22 116.93(16) . .
C1 N1 P2 129.62(12) . .
C1 N1 P1 128.65(12) . .
P2 N1 P1 96.32(8) . .
C5 N2 P1 130.00(12) . .
C5 N2 P2 127.83(12) . .
P1 N2 P2 96.50(8) . .
N1 C1 C2 108.52(15) . .
N1 C1 C4 108.38(16) . .
C2 C1 C4 110.88(19) . .
N1 C1 C3 109.83(15) . .
C2 C1 C3 109.57(19) . .
C4 C1 C3 109.65(18) . .
C1 C2 H2A 109.5 . .
C1 C2 H2B 109.5 . .
H2A C2 H2B 109.5 . .
C1 C2 H2C 109.5 . .
H2A C2 H2C 109.5 . .
H2B C2 H2C 109.5 . .
C1 C3 H3A 109.5 . .
C1 C3 H3B 109.5 . .
H3A C3 H3B 109.5 . .
C1 C3 H3C 109.5 . .
H3A C3 H3C 109.5 . .
H3B C3 H3C 109.5 . .
C1 C4 H4A 109.5 . .
C1 C4 H4B 109.5 . .
H4A C4 H4B 109.5 . .
C1 C4 H4C 109.5 . .
H4A C4 H4C 109.5 . .
H4B C4 H4C 109.5 . .
N2 C5 C8 108.25(15) . .
N2 C5 C6 110.35(15) . .
C8 C5 C6 110.63(16) . .
N2 C5 C7 107.41(14) . .
C8 C5 C7 109.74(15) . .
C6 C5 C7 110.38(15) . .
C5 C6 H6A 109.5 . .
C5 C6 H6B 109.5 . .
H6A C6 H6B 109.5 . .
C5 C6 H6C 109.5 . .
H6A C6 H6C 109.5 . .
H6B C6 H6C 109.5 . .
C5 C7 H7A 109.5 . .
C5 C7 H7B 109.5 . .
H7A C7 H7B 109.5 . .
C5 C7 H7C 109.5 . .
H7A C7 H7C 109.5 . .
H7B C7 H7C 109.5 . .
C5 C8 H8A 109.5 . .
C5 C8 H8B 109.5 . .
H8A C8 H8B 109.5 . .
C5 C8 H8C 109.5 . .
H8A C8 H8C 109.5 . .
H8B C8 H8C 109.5 . .
C10 C9 C14 120.89(18) . .
C10 C9 O1 117.85(18) . .
C14 C9 O1 121.14(18) . .
C9 C10 C11 119.5(2) . .
C9 C10 H10 120.2 . .
C11 C10 H10 120.2 . .
C12 C11 C10 119.7(2) . .
C12 C11 H11 120.2 . .
C10 C11 H11 120.2 . .
C11 C12 C13 121.2(2) . .
C11 C12 H12 119.4 . .
C13 C12 H12 119.4 . .
C12 C13 C14 119.6(2) . .
C12 C13 H13 120.2 . .
C14 C13 H13 120.2 . .
O2 C14 C13 124.8(2) . .
O2 C14 C9 116.07(17) . .
C13 C14 C9 119.1(2) . .
O2 C15 H15A 109.5 . .
O2 C15 H15B 109.5 . .
H15A C15 H15B 109.5 . .
O2 C15 H15C 109.5 . .
H15A C15 H15C 109.5 . .
H15B C15 H15C 109.5 . .
C17 C16 O3 123.59(17) . .
C17 C16 C21 121.49(18) . .
O3 C16 C21 114.85(16) . .
C16 C17 C18 119.04(19) . .
C16 C17 H17 120.5 . .
C18 C17 H17 120.5 . .
C19 C18 C17 120.0(2) . .
C19 C18 H18 120.0 . .
C17 C18 H18 120.0 . .
C18 C19 C20 120.94(19) . .
C18 C19 H19 119.5 . .
C20 C19 H19 119.5 . .
C21 C20 C19 119.88(19) . .
C21 C20 H20 120.1 . .
C19 C20 H20 120.1 . .
O4 C21 C20 125.61(17) . .
O4 C21 C16 115.76(16) . .
C20 C21 C16 118.63(18) . .
O4 C22 H22A 109.5 . .
O4 C22 H22B 109.5 . .
H22A C22 H22B 109.5 . .
O4 C22 H22C 109.5 . .
H22A C22 H22C 109.5 . .
H22B C22 H22C 109.5 . .
S1 C23 H23A 109.5 . .
S1 C23 H23B 109.5 . .
H23A C23 H23B 109.5 . .
S1 C23 H23C 109.5 . .
H23A C23 H23C 109.5 . .
H23B C23 H23C 109.5 . .
S1 C24 H24A 109.5 . .
S1 C24 H24B 109.5 . .
H24A C24 H24B 109.5 . .
S1 C24 H24C 109.5 . .
H24A C24 H24C 109.5 . .
H24B C24 H24C 109.5 . .
O6 S2 C26 106.32(11) . .
O6 S2 C25 106.65(12) . .
C26 S2 C25 97.69(15) . .
S2 C25 H25A 109.5 . .
S2 C25 H25B 109.5 . .
H25A C25 H25B 109.5 . .
S2 C25 H25C 109.5 . .
H25A C25 H25C 109.5 . .
H25B C25 H25C 109.5 . .
S2 C26 H26A 109.5 . .
S2 C26 H26B 109.5 . .
H26A C26 H26B 109.5 . .
S2 C26 H26C 109.5 . .
H26A C26 H26C 109.5 . .
H26B C26 H26C 109.5 . .

loop_
_geom_bond_atom_site_label_1
_geom_bond_atom_site_label_2
_geom_bond_distance
_geom_bond_site_symmetry_2
Cu1 P1 2.1405(5) .
Cu1 Cl1 2.2790(6) .
Cu1 Cl1 2.2935(6) 2_556
Cu1 Cu1 2.9475(5) 2_556
Cu2 P2 2.1916(5) .
Cu2 S1 2.3581(5) .
Cu2 Cl2 2.3634(5) .
Cu2 Cl2 2.3761(5) 2_565
Cl1 Cu1 2.2935(6) 2_556
Cl2 Cu2 2.3760(5) 2_565
S1 O5 1.4856(15) .
S1 C24 1.782(2) .
S1 C23 1.793(2) .
P1 O1 1.6324(13) .
P1 N2 1.6907(15) .
P1 N1 1.6983(15) .
P1 P2 2.5288(6) .
P2 O3 1.6162(13) .
P2 N1 1.6961(15) .
P2 N2 1.6988(15) .
O1 C9 1.399(2) .
O2 C14 1.371(3) .
O2 C15 1.436(2) .
O3 C16 1.394(2) .
O4 C21 1.359(2) .
O4 C22 1.429(2) .
N1 C1 1.491(2) .
N2 C5 1.486(2) .
C1 C2 1.509(3) .
C1 C4 1.523(3) .
C1 C3 1.532(3) .
C2 H2A 0.9600 .
C2 H2B 0.9600 .
C2 H2C 0.9600 .
C3 H3A 0.9600 .
C3 H3B 0.9600 .
C3 H3C 0.9600 .
C4 H4A 0.9600 .
C4 H4B 0.9600 .
C4 H4C 0.9600 .
C5 C8 1.524(3) .
C5 C6 1.530(3) .
C5 C7 1.531(2) .
C6 H6A 0.9600 .
C6 H6B 0.9600 .
C6 H6C 0.9600 .
C7 H7A 0.9600 .
C7 H7B 0.9600 .
C7 H7C 0.9600 .
C8 H8A 0.9600 .
C8 H8B 0.9600 .
C8 H8C 0.9600 .
C9 C10 1.380(3) .
C9 C14 1.395(3) .
C10 C11 1.396(3) .
C10 H10 0.9300 .
C11 C12 1.374(4) .
C11 H11 0.9300 .
C12 C13 1.384(4) .
C12 H12 0.9300 .
C13 C14 1.394(3) .
C13 H13 0.9300 .
C15 H15A 0.9600 .
C15 H15B 0.9600 .
C15 H15C 0.9600 .
C16 C17 1.377(3) .
C16 C21 1.408(3) .
C17 C18 1.395(3) .
C17 H17 0.9300 .
C18 C19 1.378(3) .
C18 H18 0.9300 .
C19 C20 1.392(3) .
C19 H19 0.9300 .
C20 C21 1.385(3) .
C20 H20 0.9300 .
C22 H22A 0.9600 .
C22 H22B 0.9600 .
C22 H22C 0.9600 .
C23 H23A 0.9600 .
C23 H23B 0.9600 .
C23 H23C 0.9600 .
C24 H24A 0.9600 .
C24 H24B 0.9600 .
C24 H24C 0.9600 .
S2 O6 1.4997(18) .
S2 C26 1.776(3) .
S2 C25 1.777(2) .
C25 H25A 0.9600 .
C25 H25B 0.9600 .
C25 H25C 0.9600 .
C26 H26A 0.9600 .
C26 H26B 0.9600 .
C26 H26C 0.9600 .
